data_2201276
loop_
_publ_author_name
'Clegg, William'
'Elsegood, Mark R. J.'
'Norman, Nicholas C.'
'Pickett, Nigel L.'

_publ_section_title
;
 Chloro-<i>cis</i>-dihydro-<i>mer</i>-tris(triphenylphosphine)rhodium(III)
 dichloromethane hemisolvate
;
_journal_issue 8
_journal_name_full 'Acta Crystallographica Section E'
_journal_page_first m406
_journal_page_last m407
_journal_paper_doi 10.1107/S1600536802012266
_journal_volume 58
_journal_year 2002
_chemical_formula_iupac '[Rh Cl H2 (C18 H15 P)3], 0.5C H2 Cl2'
_chemical_formula_moiety 'C54 H47 Cl P3 Rh , 0.5(C H2 Cl2)'
_chemical_formula_sum 'C54.5 H48 Cl2 P3 Rh'
_chemical_formula_weight 969.6
_chemical_name_systematic
;
Chloro-cis-dihydro-mer-tris(triphenylphosphine)rhodium(III) dichloromethane
hemisolvate
;
_space_group_IT_number 2
_symmetry_cell_setting triclinic
_symmetry_space_group_name_Hall '-P 1'
_symmetry_space_group_name_H-M 'P -1'
_atom_sites_solution_hydrogens geom
_atom_sites_solution_primary direct
_atom_sites_solution_secondary difmap
_audit_creation_method SHELXL-97
_cell_angle_alpha 83.30(5)
_cell_angle_beta 83.42(4)
_cell_angle_gamma 76.64(4)
_cell_formula_units_Z 2
_cell_length_a 9.390(5)
_cell_length_b 12.581(6)
_cell_length_c 20.096(10)
_cell_measurement_reflns_used 31
_cell_measurement_temperature 298(2)
_cell_measurement_theta_max 12.5
_cell_measurement_theta_min 10.2
_cell_volume 2285(2)
_computing_cell_refinement DIF4
_computing_data_collection 'DIF4 (Stoe & Cie, 1988)'
_computing_data_reduction 'local programs'
_computing_molecular_graphics SHELXTL
_computing_publication_material 'SHELXTL and local programs'
_computing_structure_refinement SHELXTL
_computing_structure_solution 'SHELXTL (Sheldrick, 1997)'
_diffrn_ambient_temperature 298(2)
_diffrn_measured_fraction_theta_full 0.995
_diffrn_measured_fraction_theta_max 0.995
_diffrn_measurement_device_type Stoe--Siemens
_diffrn_measurement_method \w/\q
_diffrn_radiation_monochromator graphite
_diffrn_radiation_source 'fine-focus sealed tube'
_diffrn_radiation_type MoK\a
_diffrn_radiation_wavelength 0.71073
_diffrn_reflns_av_R_equivalents 0.0567
_diffrn_reflns_av_sigmaI/netI 0.0485
_diffrn_reflns_limit_h_max 10
_diffrn_reflns_limit_h_min -9
_diffrn_reflns_limit_k_max 13
_diffrn_reflns_limit_k_min -13
_diffrn_reflns_limit_l_max 21
_diffrn_reflns_limit_l_min -11
_diffrn_reflns_number 6142
_diffrn_reflns_theta_full 22.54
_diffrn_reflns_theta_max 22.54
_diffrn_reflns_theta_min 2.52
_diffrn_standards_decay_% 1
_diffrn_standards_interval_time 60
_diffrn_standards_number 5
_exptl_absorpt_coefficient_mu 0.633
_exptl_absorpt_correction_T_max 0.96
_exptl_absorpt_correction_T_min 0.86
_exptl_absorpt_correction_type '\y scan'
_exptl_absorpt_process_details '(XPREP in SHELXTL; Sheldrick, 1997)'
_exptl_crystal_colour yellow
_exptl_crystal_density_diffrn 1.409
_exptl_crystal_density_method 'not measured'
_exptl_crystal_description block
_exptl_crystal_F_000 998
_exptl_crystal_size_max 0.23
_exptl_crystal_size_mid 0.20
_exptl_crystal_size_min 0.13
_refine_diff_density_max 1.503
_refine_diff_density_min -0.675
_refine_ls_extinction_method none
_refine_ls_goodness_of_fit_ref 1.057
_refine_ls_hydrogen_treatment constr
_refine_ls_matrix_type full
_refine_ls_number_parameters 550
_refine_ls_number_reflns 5972
_refine_ls_number_restraints 0
_refine_ls_restrained_S_all 1.057
_refine_ls_R_factor_all 0.0663
_refine_ls_R_factor_gt 0.0385
_refine_ls_shift/su_max <0.001
_refine_ls_shift/su_mean 0.000
_refine_ls_structure_factor_coef Fsqd
_refine_ls_weighting_details 'w = 1/[\s^2^(Fo^2^)+(0.0655P)^2^+1.2789P] where P = (Fo^2^+2Fc^2^)/3'
_refine_ls_weighting_scheme calc
_refine_ls_wR_factor_gt 0.0980
_refine_ls_wR_factor_ref 0.1090
_reflns_number_gt 4522
_reflns_number_total 5972
_reflns_threshold_expression I>2\s(I)
_cod_data_source_file bt6164.cif
_cod_data_source_block I
_cod_original_formula_sum 'C54.50 H48 Cl2 P3 Rh'
_cod_database_code 2201276
_cod_database_fobs_code 2201276

loop_
_symmetry_equiv_pos_as_xyz
'x, y, z'
'-x, -y, -z'

loop_
_atom_site_label
_atom_site_fract_x
_atom_site_fract_y
_atom_site_fract_z
_atom_site_U_iso_or_equiv
_atom_site_adp_type
_atom_site_calc_flag
_atom_site_refinement_flags
_atom_site_occupancy
_atom_site_disorder_assembly
_atom_site_disorder_group
_atom_site_type_symbol
Rh 0.03045(4) 0.33940(3) 0.208811(18) 0.02477(13) Uani d . 1 . . Rh
Cl1 -0.23926(12) 0.40140(9) 0.22842(6) 0.0358(3) Uani d . 1 . . Cl
P1 0.02353(12) 0.52628(9) 0.20231(6) 0.0260(3) Uani d . 1 . . P
C1 0.1955(5) 0.5751(4) 0.1838(2) 0.0301(11) Uani d . 1 . . C
C2 0.2093(6) 0.6763(4) 0.2000(3) 0.0430(13) Uani d . 1 . . C
H2 0.1295 0.7223 0.2214 0.052 Uiso calc R 1 . . H
C3 0.3409(6) 0.7090(5) 0.1846(3) 0.0527(15) Uani d . 1 . . C
H3 0.3488 0.7768 0.1961 0.063 Uiso calc R 1 . . H
C4 0.4587(6) 0.6440(5) 0.1530(3) 0.0521(15) Uani d . 1 . . C
H4 0.5465 0.6670 0.1428 0.063 Uiso calc R 1 . . H
C5 0.4474(5) 0.5437(4) 0.1360(3) 0.0437(13) Uani d . 1 . . C
H5 0.5281 0.4987 0.1146 0.052 Uiso calc R 1 . . H
C6 0.3163(5) 0.5095(4) 0.1506(2) 0.0350(11) Uani d . 1 . . C
H6 0.3090 0.4422 0.1381 0.042 Uiso calc R 1 . . H
C7 -0.0853(5) 0.6091(4) 0.1353(2) 0.0333(11) Uani d . 1 . . C
C8 -0.1194(6) 0.7228(4) 0.1332(3) 0.0490(14) Uani d . 1 . . C
H8 -0.0901 0.7563 0.1666 0.059 Uiso calc R 1 . . H
C9 -0.1957(6) 0.7876(5) 0.0827(3) 0.0593(17) Uani d . 1 . . C
H9 -0.2191 0.8635 0.0830 0.071 Uiso calc R 1 . . H
C10 -0.2367(6) 0.7398(5) 0.0325(3) 0.0553(16) Uani d . 1 . . C
H10 -0.2860 0.7830 -0.0022 0.066 Uiso calc R 1 . . H
C11 -0.2045(6) 0.6277(5) 0.0338(3) 0.0529(15) Uani d . 1 . . C
H11 -0.2334 0.5949 0.0000 0.063 Uiso calc R 1 . . H
C12 -0.1292(5) 0.5625(4) 0.0850(3) 0.0419(13) Uani d . 1 . . C
H12 -0.1083 0.4865 0.0851 0.050 Uiso calc R 1 . . H
C13 -0.0665(5) 0.5927(3) 0.2774(2) 0.0301(11) Uani d . 1 . . C
C14 -0.2183(6) 0.6260(4) 0.2859(3) 0.0402(12) Uani d . 1 . . C
H14 -0.2742 0.6222 0.2513 0.048 Uiso calc R 1 . . H
C15 -0.2878(7) 0.6653(4) 0.3461(3) 0.0549(16) Uani d . 1 . . C
H15 -0.3897 0.6872 0.3516 0.066 Uiso calc R 1 . . H
C16 -0.2055(8) 0.6718(4) 0.3973(3) 0.0587(17) Uani d . 1 . . C
H16 -0.2521 0.6989 0.4372 0.070 Uiso calc R 1 . . H
C17 -0.0557(7) 0.6386(4) 0.3899(3) 0.0545(16) Uani d . 1 . . C
H17 -0.0007 0.6428 0.4247 0.065 Uiso calc R 1 . . H
C18 0.0143(6) 0.5988(4) 0.3303(2) 0.0397(12) Uani d . 1 . . C
H18 0.1162 0.5759 0.3257 0.048 Uiso calc R 1 . . H
P2 0.11455(13) 0.27236(9) 0.31971(6) 0.0295(3) Uani d . 1 . . P
C19 0.2290(5) 0.3533(4) 0.3514(2) 0.0322(11) Uani d . 1 . . C
C20 0.2065(6) 0.3843(4) 0.4163(3) 0.0443(13) Uani d . 1 . . C
H20 0.1359 0.3596 0.4466 0.053 Uiso calc R 1 . . H
C21 0.2879(6) 0.4519(5) 0.4368(3) 0.0515(15) Uani d . 1 . . C
H21 0.2708 0.4723 0.4805 0.062 Uiso calc R 1 . . H
C22 0.3925(6) 0.4884(5) 0.3935(3) 0.0522(15) Uani d . 1 . . C
H22 0.4449 0.5349 0.4073 0.063 Uiso calc R 1 . . H
C23 0.4208(6) 0.4562(4) 0.3288(3) 0.0469(14) Uani d . 1 . . C
H23 0.4951 0.4784 0.2997 0.056 Uiso calc R 1 . . H
C24 0.3375(5) 0.3907(4) 0.3077(3) 0.0375(12) Uani d . 1 . . C
H24 0.3541 0.3713 0.2637 0.045 Uiso calc R 1 . . H
C25 0.2412(5) 0.1355(4) 0.3161(2) 0.0336(11) Uani d . 1 . . C
C26 0.3883(5) 0.1266(4) 0.2932(3) 0.0414(12) Uani d . 1 . . C
H26 0.4266 0.1893 0.2854 0.050 Uiso calc R 1 . . H
C27 0.4791(6) 0.0251(5) 0.2817(3) 0.0516(14) Uani d . 1 . . C
H27 0.5771 0.0201 0.2657 0.062 Uiso calc R 1 . . H
C28 0.4228(6) -0.0688(5) 0.2943(3) 0.0555(15) Uani d . 1 . . C
H28 0.4828 -0.1370 0.2866 0.067 Uiso calc R 1 . . H
C29 0.2786(7) -0.0605(4) 0.3181(3) 0.0524(15) Uani d . 1 . . C
H29 0.2410 -0.1235 0.3269 0.063 Uiso calc R 1 . . H
C30 0.1883(6) 0.0404(4) 0.3291(3) 0.0407(12) Uani d . 1 . . C
H30 0.0906 0.0446 0.3454 0.049 Uiso calc R 1 . . H
C31 -0.0131(5) 0.2546(4) 0.3951(2) 0.0350(11) Uani d . 1 . . C
C32 0.0250(6) 0.1771(4) 0.4493(2) 0.0427(13) Uani d . 1 . . C
H32 0.1181 0.1310 0.4484 0.051 Uiso calc R 1 . . H
C33 -0.0759(7) 0.1688(5) 0.5047(3) 0.0536(15) Uani d . 1 . . C
H33 -0.0507 0.1169 0.5407 0.064 Uiso calc R 1 . . H
C34 -0.2121(7) 0.2367(5) 0.5061(3) 0.0583(16) Uani d . 1 . . C
H34 -0.2801 0.2303 0.5430 0.070 Uiso calc R 1 . . H
C35 -0.2494(6) 0.3143(5) 0.4536(3) 0.0516(14) Uani d . 1 . . C
H35 -0.3420 0.3611 0.4555 0.062 Uiso calc R 1 . . H
C36 -0.1508(6) 0.3237(4) 0.3977(3) 0.0419(12) Uani d . 1 . . C
H36 -0.1771 0.3763 0.3622 0.050 Uiso calc R 1 . . H
P3 -0.02009(12) 0.18302(9) 0.17498(6) 0.0257(3) Uani d . 1 . . P
C37 -0.1670(5) 0.2217(3) 0.1178(2) 0.0283(10) Uani d . 1 . . C
C38 -0.3074(5) 0.2061(4) 0.1358(3) 0.0384(12) Uani d . 1 . . C
H38 -0.3285 0.1695 0.1774 0.046 Uiso calc R 1 . . H
C39 -0.4172(6) 0.2438(4) 0.0931(3) 0.0470(14) Uani d . 1 . . C
H39 -0.5112 0.2323 0.1059 0.056 Uiso calc R 1 . . H
C40 -0.3870(6) 0.2985(4) 0.0315(3) 0.0479(14) Uani d . 1 . . C
H40 -0.4611 0.3251 0.0030 0.057 Uiso calc R 1 . . H
C41 -0.2487(6) 0.3136(4) 0.0124(3) 0.0425(13) Uani d . 1 . . C
H41 -0.2283 0.3496 -0.0295 0.051 Uiso calc R 1 . . H
C42 -0.1386(5) 0.2759(4) 0.0548(2) 0.0350(11) Uani d . 1 . . C
H42 -0.0445 0.2866 0.0413 0.042 Uiso calc R 1 . . H
C43 0.1253(5) 0.0912(3) 0.1268(2) 0.0286(10) Uani d . 1 . . C
C44 0.0939(6) 0.0276(4) 0.0808(3) 0.0435(13) Uani d . 1 . . C
H44 -0.0030 0.0330 0.0725 0.052 Uiso calc R 1 . . H
C45 0.2066(6) -0.0439(4) 0.0473(3) 0.0517(15) Uani d . 1 . . C
H45 0.1847 -0.0861 0.0164 0.062 Uiso calc R 1 . . H
C46 0.3508(6) -0.0528(4) 0.0592(3) 0.0530(15) Uani d . 1 . . C
H46 0.4262 -0.1005 0.0364 0.064 Uiso calc R 1 . . H
C47 0.3815(6) 0.0095(4) 0.1051(3) 0.0491(14) Uani d . 1 . . C
H47 0.4783 0.0034 0.1139 0.059 Uiso calc R 1 . . H
C48 0.2695(5) 0.0811(4) 0.1385(2) 0.0377(12) Uani d . 1 . . C
H48 0.2920 0.1231 0.1692 0.045 Uiso calc R 1 . . H
C49 -0.0910(5) 0.0887(4) 0.2405(2) 0.0294(11) Uani d . 1 . . C
C50 -0.0549(6) -0.0247(4) 0.2402(3) 0.0411(12) Uani d . 1 . . C
H50 0.0009 -0.0564 0.2034 0.049 Uiso calc R 1 . . H
C51 -0.1014(6) -0.0911(4) 0.2945(3) 0.0465(14) Uani d . 1 . . C
H51 -0.0769 -0.1670 0.2937 0.056 Uiso calc R 1 . . H
C52 -0.1835(6) -0.0454(4) 0.3492(3) 0.0468(13) Uani d . 1 . . C
H52 -0.2115 -0.0902 0.3861 0.056 Uiso calc R 1 . . H
C53 -0.2244(6) 0.0672(4) 0.3493(3) 0.0443(13) Uani d . 1 . . C
H53 -0.2835 0.0983 0.3856 0.053 Uiso calc R 1 . . H
C54 -0.1777(5) 0.1334(4) 0.2958(2) 0.0325(11) Uani d . 1 . . C
H54 -0.2045 0.2092 0.2966 0.039 Uiso calc R 1 . . H
Cl2 -0.4465(3) 0.8810(2) 0.51302(16) 0.1350(10) Uani d . 1 . . Cl
C55 -0.5518(16) 0.9783(16) 0.4738(6) 0.091(6) Uani d P 0.50 . . C
H55A -0.6513 0.9679 0.4847 0.109 Uiso calc PR 0.50 . . H
H55B -0.5276 0.9706 0.4261 0.109 Uiso calc PR 0.50 . . H

loop_
_atom_site_aniso_label
_atom_site_aniso_U_11
_atom_site_aniso_U_22
_atom_site_aniso_U_33
_atom_site_aniso_U_12
_atom_site_aniso_U_13
_atom_site_aniso_U_23
Rh 0.0314(2) 0.0212(2) 0.0215(2) -0.00593(14) -0.00265(14) -0.00038(14)
Cl1 0.0324(6) 0.0329(6) 0.0402(7) -0.0040(5) -0.0023(5) -0.0031(5)
P1 0.0340(6) 0.0211(6) 0.0221(6) -0.0057(5) -0.0020(5) 0.0007(5)
C1 0.038(3) 0.029(3) 0.023(3) -0.011(2) -0.004(2) 0.005(2)
C2 0.050(3) 0.036(3) 0.042(3) -0.011(2) 0.006(2) -0.007(2)
C3 0.063(4) 0.049(3) 0.056(4) -0.033(3) -0.001(3) -0.008(3)
C4 0.043(3) 0.069(4) 0.048(4) -0.029(3) -0.004(3) 0.011(3)
C5 0.034(3) 0.051(3) 0.042(3) -0.008(2) 0.002(2) 0.006(3)
C6 0.042(3) 0.034(3) 0.027(3) -0.005(2) -0.006(2) 0.001(2)
C7 0.033(3) 0.037(3) 0.028(3) -0.007(2) -0.004(2) 0.006(2)
C8 0.063(4) 0.033(3) 0.050(3) -0.007(3) -0.017(3) 0.006(3)
C9 0.059(4) 0.040(3) 0.069(4) -0.003(3) -0.011(3) 0.019(3)
C10 0.043(3) 0.070(4) 0.044(4) -0.008(3) -0.009(3) 0.028(3)
C11 0.049(3) 0.069(4) 0.038(3) -0.008(3) -0.017(3) 0.007(3)
C12 0.042(3) 0.039(3) 0.041(3) -0.001(2) -0.007(2) 0.000(3)
C13 0.039(3) 0.021(2) 0.028(3) -0.005(2) 0.002(2) -0.001(2)
C14 0.052(3) 0.026(3) 0.040(3) -0.007(2) -0.001(3) 0.003(2)
C15 0.063(4) 0.035(3) 0.053(4) -0.002(3) 0.026(3) 0.002(3)
C16 0.096(5) 0.031(3) 0.035(3) 0.000(3) 0.020(3) 0.000(3)
C17 0.095(5) 0.037(3) 0.026(3) -0.006(3) -0.002(3) 0.000(2)
C18 0.058(3) 0.025(3) 0.031(3) 0.000(2) -0.002(2) -0.002(2)
P2 0.0371(7) 0.0270(6) 0.0238(7) -0.0071(5) -0.0048(5) 0.0014(5)
C19 0.041(3) 0.026(2) 0.030(3) -0.007(2) -0.012(2) 0.004(2)
C20 0.064(3) 0.045(3) 0.028(3) -0.022(3) -0.004(3) 0.002(2)
C21 0.078(4) 0.054(4) 0.032(3) -0.030(3) -0.013(3) -0.003(3)
C22 0.061(4) 0.050(3) 0.053(4) -0.023(3) -0.023(3) 0.003(3)
C23 0.040(3) 0.043(3) 0.058(4) -0.014(2) -0.004(3) 0.001(3)
C24 0.043(3) 0.030(3) 0.039(3) -0.005(2) -0.004(2) -0.003(2)
C25 0.043(3) 0.033(3) 0.025(3) -0.007(2) -0.013(2) -0.001(2)
C26 0.041(3) 0.038(3) 0.045(3) -0.004(2) -0.013(2) -0.003(2)
C27 0.046(3) 0.052(4) 0.053(4) 0.002(3) -0.016(3) -0.007(3)
C28 0.061(4) 0.038(3) 0.062(4) 0.011(3) -0.024(3) -0.007(3)
C29 0.069(4) 0.030(3) 0.060(4) -0.007(3) -0.022(3) 0.001(3)
C30 0.052(3) 0.037(3) 0.033(3) -0.010(2) -0.012(2) 0.006(2)
C31 0.049(3) 0.038(3) 0.022(3) -0.018(2) -0.005(2) 0.002(2)
C32 0.055(3) 0.046(3) 0.027(3) -0.013(3) -0.007(2) 0.004(2)
C33 0.076(4) 0.059(4) 0.028(3) -0.026(3) -0.004(3) 0.008(3)
C34 0.064(4) 0.078(4) 0.033(3) -0.024(3) 0.008(3) -0.004(3)
C35 0.047(3) 0.064(4) 0.040(3) -0.001(3) 0.001(3) -0.014(3)
C36 0.051(3) 0.042(3) 0.029(3) -0.004(2) -0.005(2) -0.001(2)
P3 0.0327(6) 0.0231(6) 0.0217(6) -0.0071(5) -0.0038(5) -0.0008(5)
C37 0.033(3) 0.024(2) 0.029(3) -0.0056(19) -0.009(2) -0.003(2)
C38 0.040(3) 0.046(3) 0.031(3) -0.013(2) -0.001(2) -0.003(2)
C39 0.038(3) 0.049(3) 0.057(4) -0.010(2) -0.014(3) -0.008(3)
C40 0.047(3) 0.051(3) 0.047(4) -0.003(3) -0.022(3) -0.007(3)
C41 0.055(3) 0.042(3) 0.029(3) -0.003(2) -0.013(3) -0.003(2)
C42 0.037(3) 0.039(3) 0.030(3) -0.011(2) -0.001(2) -0.001(2)
C43 0.039(3) 0.023(2) 0.023(2) -0.006(2) -0.003(2) 0.000(2)
C44 0.048(3) 0.037(3) 0.047(3) -0.007(2) -0.010(3) -0.014(3)
C45 0.067(4) 0.042(3) 0.045(3) 0.001(3) -0.010(3) -0.020(3)
C46 0.063(4) 0.043(3) 0.043(3) 0.006(3) 0.009(3) -0.013(3)
C47 0.039(3) 0.049(3) 0.056(4) 0.001(3) -0.002(3) -0.012(3)
C48 0.046(3) 0.036(3) 0.033(3) -0.010(2) -0.003(2) -0.009(2)
C49 0.035(3) 0.027(3) 0.029(3) -0.010(2) -0.009(2) 0.001(2)
C50 0.055(3) 0.031(3) 0.036(3) -0.012(2) 0.005(2) -0.003(2)
C51 0.062(3) 0.026(3) 0.052(4) -0.013(2) -0.003(3) 0.003(3)
C52 0.065(4) 0.038(3) 0.038(3) -0.020(3) -0.003(3) 0.008(3)
C53 0.055(3) 0.046(3) 0.034(3) -0.018(3) 0.005(2) -0.003(3)
C54 0.042(3) 0.027(3) 0.032(3) -0.012(2) -0.007(2) -0.004(2)
Cl2 0.1111(19) 0.143(2) 0.133(2) -0.0030(17) 0.0253(17) -0.024(2)
C55 0.073(9) 0.193(19) 0.026(7) -0.064(11) -0.011(6) -0.019(9)

loop_
_atom_type_symbol
_atom_type_description
_atom_type_scat_dispersion_real
_atom_type_scat_dispersion_imag
_atom_type_scat_source
C C 0.0033 0.0016 'International Tables Vol C Tables 4.2.6.8 and 6.1.1.4'
H H 0.0000 0.0000 'International Tables Vol C Tables 4.2.6.8 and 6.1.1.4'
P P 0.1023 0.0942 'International Tables Vol C Tables 4.2.6.8 and 6.1.1.4'
Cl Cl 0.1484 0.1585 'International Tables Vol C Tables 4.2.6.8 and 6.1.1.4'
Rh Rh -1.1178 0.9187 'International Tables Vol C Tables 4.2.6.8 and 6.1.1.4'

loop_
_geom_angle_atom_site_label_1
_geom_angle_atom_site_label_2
_geom_angle_atom_site_label_3
_geom_angle_site_symmetry_1
_geom_angle_site_symmetry_3
_geom_angle
_geom_angle_publ_flag
Cl1 Rh P1 . . 83.10(6) yes
Cl1 Rh P2 . . 105.29(6) yes
Cl1 Rh P3 . . 85.11(6) yes
P1 Rh P2 . . 103.12(6) yes
P1 Rh P3 . . 154.79(5) yes
P2 Rh P3 . . 101.46(6) yes
Rh P1 C1 . . 119.74(16) ?
Rh P1 C7 . . 114.11(16) ?
Rh P1 C13 . . 114.25(15) ?
C1 P1 C7 . . 100.3(2) ?
C1 P1 C13 . . 104.3(2) ?
C7 P1 C13 . . 101.7(2) ?
P1 C1 C2 . . 122.9(4) ?
P1 C1 C6 . . 119.0(4) ?
C2 C1 C6 . . 118.1(4) ?
C1 C2 H2 . . 119.8 ?
C1 C2 C3 . . 120.4(5) ?
H2 C2 C3 . . 119.8 ?
C2 C3 H3 . . 119.5 ?
C2 C3 C4 . . 121.1(5) ?
H3 C3 C4 . . 119.5 ?
C3 C4 H4 . . 120.2 ?
C3 C4 C5 . . 119.6(5) ?
H4 C4 C5 . . 120.2 ?
C4 C5 H5 . . 119.9 ?
C4 C5 C6 . . 120.3(5) ?
H5 C5 C6 . . 119.9 ?
C1 C6 C5 . . 120.5(5) ?
C1 C6 H6 . . 119.8 ?
C5 C6 H6 . . 119.8 ?
P1 C7 C8 . . 120.0(4) ?
P1 C7 C12 . . 122.4(4) ?
C8 C7 C12 . . 117.6(5) ?
C7 C8 H8 . . 119.1 ?
C7 C8 C9 . . 121.7(6) ?
H8 C8 C9 . . 119.1 ?
C8 C9 H9 . . 120.1 ?
C8 C9 C10 . . 119.9(5) ?
H9 C9 C10 . . 120.1 ?
C9 C10 H10 . . 120.4 ?
C9 C10 C11 . . 119.3(5) ?
H10 C10 C11 . . 120.4 ?
C10 C11 H11 . . 119.6 ?
C10 C11 C12 . . 120.9(6) ?
H11 C11 C12 . . 119.6 ?
C7 C12 C11 . . 120.6(5) ?
C7 C12 H12 . . 119.7 ?
C11 C12 H12 . . 119.7 ?
P1 C13 C14 . . 120.4(4) ?
P1 C13 C18 . . 120.7(4) ?
C14 C13 C18 . . 118.5(4) ?
C13 C14 H14 . . 119.8 ?
C13 C14 C15 . . 120.4(5) ?
H14 C14 C15 . . 119.8 ?
C14 C15 H15 . . 120.0 ?
C14 C15 C16 . . 120.0(6) ?
H15 C15 C16 . . 120.0 ?
C15 C16 H16 . . 119.8 ?
C15 C16 C17 . . 120.3(5) ?
H16 C16 C17 . . 119.8 ?
C16 C17 H17 . . 120.0 ?
C16 C17 C18 . . 120.1(6) ?
H17 C17 C18 . . 120.0 ?
C13 C18 C17 . . 120.6(5) ?
C13 C18 H18 . . 119.7 ?
C17 C18 H18 . . 119.7 ?
Rh P2 C19 . . 115.20(15) ?
Rh P2 C25 . . 109.88(16) ?
Rh P2 C31 . . 122.70(16) ?
C19 P2 C25 . . 102.3(2) ?
C19 P2 C31 . . 100.6(2) ?
C25 P2 C31 . . 103.8(2) ?
P2 C19 C20 . . 122.6(4) ?
P2 C19 C24 . . 119.4(4) ?
C20 C19 C24 . . 117.9(4) ?
C19 C20 H20 . . 119.5 ?
C19 C20 C21 . . 120.9(5) ?
H20 C20 C21 . . 119.5 ?
C20 C21 H21 . . 119.7 ?
C20 C21 C22 . . 120.6(5) ?
H21 C21 C22 . . 119.7 ?
C21 C22 H22 . . 120.0 ?
C21 C22 C23 . . 120.0(5) ?
H22 C22 C23 . . 120.0 ?
C22 C23 H23 . . 120.2 ?
C22 C23 C24 . . 119.6(5) ?
H23 C23 C24 . . 120.2 ?
C19 C24 C23 . . 121.1(5) ?
C19 C24 H24 . . 119.5 ?
C23 C24 H24 . . 119.5 ?
P2 C25 C26 . . 120.5(4) ?
P2 C25 C30 . . 120.8(4) ?
C26 C25 C30 . . 118.3(5) ?
C25 C26 H26 . . 119.6 ?
C25 C26 C27 . . 120.7(5) ?
H26 C26 C27 . . 119.6 ?
C26 C27 H27 . . 120.1 ?
C26 C27 C28 . . 119.7(5) ?
H27 C27 C28 . . 120.1 ?
C27 C28 H28 . . 120.2 ?
C27 C28 C29 . . 119.6(5) ?
H28 C28 C29 . . 120.2 ?
C28 C29 H29 . . 119.7 ?
C28 C29 C30 . . 120.6(5) ?
H29 C29 C30 . . 119.7 ?
C25 C30 C29 . . 120.9(5) ?
C25 C30 H30 . . 119.5 ?
C29 C30 H30 . . 119.5 ?
P2 C31 C32 . . 123.0(4) ?
P2 C31 C36 . . 117.6(4) ?
C32 C31 C36 . . 119.3(5) ?
C31 C32 H32 . . 120.0 ?
C31 C32 C33 . . 120.0(5) ?
H32 C32 C33 . . 120.0 ?
C32 C33 H33 . . 120.0 ?
C32 C33 C34 . . 119.9(5) ?
H33 C33 C34 . . 120.0 ?
C33 C34 H34 . . 119.8 ?
C33 C34 C35 . . 120.4(5) ?
H34 C34 C35 . . 119.8 ?
C34 C35 H35 . . 119.7 ?
C34 C35 C36 . . 120.6(5) ?
H35 C35 C36 . . 119.7 ?
C31 C36 C35 . . 119.7(5) ?
C31 C36 H36 . . 120.2 ?
C35 C36 H36 . . 120.2 ?
Rh P3 C37 . . 109.83(15) ?
Rh P3 C43 . . 118.80(15) ?
Rh P3 C49 . . 117.37(15) ?
C37 P3 C43 . . 102.7(2) ?
C37 P3 C49 . . 102.9(2) ?
C43 P3 C49 . . 103.2(2) ?
P3 C37 C38 . . 123.2(4) ?
P3 C37 C42 . . 118.7(3) ?
C38 C37 C42 . . 118.0(4) ?
C37 C38 H38 . . 119.4 ?
C37 C38 C39 . . 121.2(5) ?
H38 C38 C39 . . 119.4 ?
C38 C39 H39 . . 120.1 ?
C38 C39 C40 . . 119.7(5) ?
H39 C39 C40 . . 120.1 ?
C39 C40 H40 . . 120.0 ?
C39 C40 C41 . . 120.1(5) ?
H40 C40 C41 . . 120.0 ?
C40 C41 H41 . . 119.8 ?
C40 C41 C42 . . 120.3(5) ?
H41 C41 C42 . . 119.8 ?
C37 C42 C41 . . 120.7(4) ?
C37 C42 H42 . . 119.7 ?
C41 C42 H42 . . 119.7 ?
P3 C43 C44 . . 121.9(4) ?
P3 C43 C48 . . 119.4(3) ?
C44 C43 C48 . . 118.6(4) ?
C43 C44 H44 . . 119.9 ?
C43 C44 C45 . . 120.2(5) ?
H44 C44 C45 . . 119.9 ?
C44 C45 H45 . . 119.7 ?
C44 C45 C46 . . 120.5(5) ?
H45 C45 C46 . . 119.7 ?
C45 C46 H46 . . 120.4 ?
C45 C46 C47 . . 119.2(5) ?
H46 C46 C47 . . 120.4 ?
C46 C47 H47 . . 119.8 ?
C46 C47 C48 . . 120.4(5) ?
H47 C47 C48 . . 119.8 ?
C43 C48 C47 . . 121.1(5) ?
C43 C48 H48 . . 119.5 ?
C47 C48 H48 . . 119.5 ?
P3 C49 C50 . . 123.8(4) ?
P3 C49 C54 . . 117.9(3) ?
C50 C49 C54 . . 118.2(4) ?
C49 C50 H50 . . 119.7 ?
C49 C50 C51 . . 120.6(5) ?
H50 C50 C51 . . 119.7 ?
C50 C51 H51 . . 119.9 ?
C50 C51 C52 . . 120.3(5) ?
H51 C51 C52 . . 119.9 ?
C51 C52 H52 . . 120.0 ?
C51 C52 C53 . . 120.0(5) ?
H52 C52 C53 . . 120.0 ?
C52 C53 H53 . . 120.0 ?
C52 C53 C54 . . 119.9(5) ?
H53 C53 C54 . . 120.0 ?
C49 C54 C53 . . 121.1(4) ?
C49 C54 H54 . . 119.5 ?
C53 C54 H54 . . 119.5 ?
C55 Cl2 C55 . 2_476 60.5(7) ?
Cl2 C55 Cl2 . 2_476 119.5(7) ?
Cl2 C55 H55A . . 107.4 ?
Cl2 C55 H55A 2_476 . 107.4 ?
Cl2 C55 H55B . . 107.4 ?
Cl2 C55 H55B 2_476 . 107.4 ?
H55A C55 H55B . . 107.0 ?

loop_
_geom_bond_atom_site_label_1
_geom_bond_atom_site_label_2
_geom_bond_site_symmetry_2
_geom_bond_distance
_geom_bond_publ_flag
Rh Cl1 . 2.4714(18) yes
Rh P1 . 2.3256(16) yes
Rh P2 . 2.4411(18) yes
Rh P3 . 2.3186(16) yes
P1 C1 . 1.841(4) ?
P1 C7 . 1.854(5) ?
P1 C13 . 1.834(5) ?
C1 C2 . 1.387(7) ?
C1 C6 . 1.392(7) ?
C2 H2 . 0.930 ?
C2 C3 . 1.382(7) ?
C3 H3 . 0.930 ?
C3 C4 . 1.356(8) ?
C4 H4 . 0.930 ?
C4 C5 . 1.374(8) ?
C5 H5 . 0.930 ?
C5 C6 . 1.385(7) ?
C6 H6 . 0.930 ?
C7 C8 . 1.389(7) ?
C7 C12 . 1.373(7) ?
C8 H8 . 0.930 ?
C8 C9 . 1.381(8) ?
C9 H9 . 0.930 ?
C9 C10 . 1.366(9) ?
C10 H10 . 0.930 ?
C10 C11 . 1.370(8) ?
C11 H11 . 0.930 ?
C11 C12 . 1.391(7) ?
C12 H12 . 0.930 ?
C13 C14 . 1.386(7) ?
C13 C18 . 1.396(7) ?
C14 H14 . 0.930 ?
C14 C15 . 1.393(8) ?
C15 H15 . 0.930 ?
C15 C16 . 1.376(9) ?
C16 H16 . 0.930 ?
C16 C17 . 1.368(9) ?
C17 H17 . 0.930 ?
C17 C18 . 1.386(7) ?
C18 H18 . 0.930 ?
P2 C19 . 1.847(5) ?
P2 C25 . 1.857(5) ?
P2 C31 . 1.847(5) ?
C19 C20 . 1.384(7) ?
C19 C24 . 1.396(7) ?
C20 H20 . 0.930 ?
C20 C21 . 1.389(7) ?
C21 H21 . 0.930 ?
C21 C22 . 1.361(8) ?
C22 H22 . 0.930 ?
C22 C23 . 1.385(8) ?
C23 H23 . 0.930 ?
C23 C24 . 1.388(7) ?
C24 H24 . 0.930 ?
C25 C26 . 1.389(7) ?
C25 C30 . 1.385(7) ?
C26 H26 . 0.930 ?
C26 C27 . 1.389(7) ?
C27 H27 . 0.930 ?
C27 C28 . 1.388(8) ?
C28 H28 . 0.930 ?
C28 C29 . 1.368(8) ?
C29 H29 . 0.930 ?
C29 C30 . 1.380(7) ?
C30 H30 . 0.930 ?
C31 C32 . 1.395(7) ?
C31 C36 . 1.381(7) ?
C32 H32 . 0.930 ?
C32 C33 . 1.386(7) ?
C33 H33 . 0.930 ?
C33 C34 . 1.364(8) ?
C34 H34 . 0.930 ?
C34 C35 . 1.370(8) ?
C35 H35 . 0.930 ?
C35 C36 . 1.383(7) ?
C36 H36 . 0.930 ?
P3 C37 . 1.839(4) ?
P3 C43 . 1.833(5) ?
P3 C49 . 1.840(5) ?
C37 C38 . 1.379(6) ?
C37 C42 . 1.395(7) ?
C38 H38 . 0.930 ?
C38 C39 . 1.380(7) ?
C39 H39 . 0.930 ?
C39 C40 . 1.377(8) ?
C40 H40 . 0.930 ?
C40 C41 . 1.362(7) ?
C41 H41 . 0.930 ?
C41 C42 . 1.379(7) ?
C42 H42 . 0.930 ?
C43 C44 . 1.388(7) ?
C43 C48 . 1.375(6) ?
C44 H44 . 0.930 ?
C44 C45 . 1.386(7) ?
C45 H45 . 0.930 ?
C45 C46 . 1.379(8) ?
C46 H46 . 0.930 ?
C46 C47 . 1.373(8) ?
C47 H47 . 0.930 ?
C47 C48 . 1.381(7) ?
C48 H48 . 0.930 ?
C49 C50 . 1.389(7) ?
C49 C54 . 1.393(7) ?
C50 H50 . 0.930 ?
C50 C51 . 1.387(7) ?
C51 H51 . 0.930 ?
C51 C52 . 1.372(8) ?
C52 H52 . 0.930 ?
C52 C53 . 1.380(7) ?
C53 H53 . 0.930 ?
C53 C54 . 1.377(7) ?
C54 H54 . 0.930 ?
Cl2 C55 . 1.578(18) ?
Cl2 C55 2_476 1.816(18) ?
C55 Cl2 2_476 1.816(18) ?
C55 H55A . 0.970 ?
C55 H55B . 0.970 ?
